data_7151984
loop_
_publ_author_name
'Nepogodiev, Sergey A.'
'Fais, Margherita'
'Hughes, David L.'
'Field, Robert A.'

_publ_section_title
;
 Synthesis of apiose-containing oligosaccharide fragments of the plant
 cell wall: fragments of rhamnogalacturonan-II side chains A and B, and
 apiogalacturonan.
;
_journal_issue 19
_journal_name_full 'Organic &amp; biomolecular chemistry'
_journal_page_first 6670
_journal_page_last 6684
_journal_paper_doi 10.1039/c1ob05587a
_journal_volume 9
_journal_year 2011
_chemical_absolute_configuration rmad
_chemical_formula_moiety 'C32 H40 O17, C H2 Cl2'
_chemical_formula_structural 'Rha-Api-GalA derivative'
_chemical_formula_sum 'C33 H42 Cl2 O17'
_chemical_formula_weight 781.57
_chemical_name_common 'Compound 41'
_chemical_name_systematic
;
?
;
_space_group_IT_number 19
_symmetry_cell_setting orthorhombic
_symmetry_space_group_name_Hall 'P 2ac 2ab'
_symmetry_space_group_name_H-M 'P 21 21 21'
_atom_sites_solution_hydrogens geom
_atom_sites_solution_primary direct
_atom_sites_solution_secondary difmap
_audit_creation_method 'SHELXL-97 and CrysAlis RED'
_cell_angle_alpha 90.00
_cell_angle_beta 90.00
_cell_angle_gamma 90.00
_cell_formula_units_Z 4
_cell_length_a 11.2799(6)
_cell_length_b 15.1788(9)
_cell_length_c 21.4815(13)
_cell_measurement_temperature 140(1)
_cell_volume 3678.0(4)
_computing_cell_refinement
;
CrysAlis RED, Oxford Diffraction Ltd., Version 1.171.28c4 beta
;
_computing_data_collection
;
CrysAlis CCD, Oxford Diffraction Ltd., Version 1.171.28c4 beta
;
_computing_data_reduction
;
CrysAlis RED, Oxford Diffraction Ltd., Version 1.171.28c4 beta
;
_computing_molecular_graphics 'ORTEP (Johnson, 1976 and Farrugia, 1997)'
_computing_publication_material 'SHELXL-97 (Sheldrick, 2008) and WINGX (Farrugia, 1999)'
_computing_structure_refinement 'SHELXL-97 (Sheldrick, 2008)'
_computing_structure_solution 'SHELXS-97 (Sheldrick, 2008)'
_diffrn_ambient_temperature 140(1)
_diffrn_detector_area_resol_mean 16.0050
_diffrn_measured_fraction_theta_full 0.995
_diffrn_measured_fraction_theta_max 0.995
_diffrn_measurement_device_type 'Oxford Diffraction Xcalibur 3/CCD'
_diffrn_measurement_method 'Thin slice \f and \w scans'
_diffrn_radiation_monochromator graphite
_diffrn_radiation_source 'Enhance (Mo) X-ray Source'
_diffrn_radiation_type Mo-K\a
_diffrn_radiation_wavelength 0.71073
_diffrn_reflns_av_R_equivalents 0.0453
_diffrn_reflns_av_sigmaI/netI 0.0353
_diffrn_reflns_limit_h_max 14
_diffrn_reflns_limit_h_min -14
_diffrn_reflns_limit_k_max 19
_diffrn_reflns_limit_k_min -19
_diffrn_reflns_limit_l_max 27
_diffrn_reflns_limit_l_min -27
_diffrn_reflns_number 49119
_diffrn_reflns_theta_full 27.50
_diffrn_reflns_theta_max 27.50
_diffrn_reflns_theta_min 3.75
_exptl_absorpt_coefficient_mu 0.252
_exptl_absorpt_correction_T_max 1.005
_exptl_absorpt_correction_T_min 0.995
_exptl_absorpt_correction_type multi-scan
_exptl_absorpt_process_details
;
CrysAlis RED, Oxford Diffraction Ltd., Version 1.171.28c4 beta
Empirical absorption correction using spherical harmonics,
implemented in SCALE3 ABSPACK scaling algorithm.
;
_exptl_crystal_colour colourless
_exptl_crystal_density_diffrn 1.411
_exptl_crystal_density_method 'not measured'
_exptl_crystal_description prism
_exptl_crystal_F_000 1640
_exptl_crystal_size_max 0.52
_exptl_crystal_size_mid 0.25
_exptl_crystal_size_min 0.24
_refine_diff_density_max 0.664
_refine_diff_density_min -0.523
_refine_diff_density_rms 0.044
_refine_ls_abs_structure_details 'Flack H D (1983), Acta Cryst. A39, 876-881'
_refine_ls_abs_structure_Flack -0.03(5)
_refine_ls_extinction_method none
_refine_ls_goodness_of_fit_ref 1.048
_refine_ls_hydrogen_treatment constr
_refine_ls_matrix_type full
_refine_ls_number_parameters 470
_refine_ls_number_reflns 8410
_refine_ls_number_restraints 0
_refine_ls_restrained_S_all 1.048
_refine_ls_R_factor_all 0.0486
_refine_ls_R_factor_gt 0.0372
_refine_ls_shift/su_max 0.001
_refine_ls_shift/su_mean 0.000
_refine_ls_structure_factor_coef Fsqd
_refine_ls_weighting_details 'calc w=1/[\s^2^(Fo^2^)+(0.0556P)^2^+0.0000P] where P=(Fo^2^+2Fc^2^)/3'
_refine_ls_weighting_scheme calc
_refine_ls_wR_factor_gt 0.0894
_refine_ls_wR_factor_ref 0.0925
_reflns_number_gt 7002
_reflns_number_total 8410
_reflns_threshold_expression I>2sigma(I)
_cod_data_source_file c1ob05587a.txt
_cod_data_source_block sergeyn1
_cod_depositor_comments
;
The following automatic conversions were performed:

'_symmetry_cell_setting' value 'Orthorhombic' changed to
'orthorhombic' according to
/home/saulius/struct/CIF-dictionaries/cif_core.dic dictionary named
'cif_core.dic' version 2.4.1 from 2010-06-29.

Automatic conversion script
Id: cif_fix_values 1715 2011-07-08 13:25:40Z adriana 
;
_cod_original_sg_symbol_H-M P212121
_cod_database_code 7151984

loop_
_symmetry_equiv_pos_as_xyz
'x, y, z'
'-x+1/2, -y, z+1/2'
'-x, y+1/2, -z+1/2'
'x+1/2, -y+1/2, -z'

loop_
_atom_site_label
_atom_site_type_symbol
_atom_site_fract_x
_atom_site_fract_y
_atom_site_fract_z
_atom_site_U_iso_or_equiv
_atom_site_adp_type
_atom_site_occupancy
_atom_site_symmetry_multiplicity
_atom_site_calc_flag
_atom_site_refinement_flags
C1A C 0.79620(16) 0.36811(12) 0.60142(9) 0.0214(4) Uani 1 1 d .
H1A H 0.7990 0.4309 0.5909 0.026 Uiso 1 1 calc R
O1A O 0.67726(11) 0.34408(8) 0.61388(6) 0.0205(3) Uani 1 1 d .
C2A C 0.83360(16) 0.31507(13) 0.54518(9) 0.0215(4) Uani 1 1 d .
H2A H 0.9114 0.3344 0.5302 0.026 Uiso 1 1 calc R
O2A O 0.74623(12) 0.32308(9) 0.49707(7) 0.0277(3) Uani 1 1 d .
C21A C 0.68646(17) 0.24750(16) 0.49125(9) 0.0287(5) Uani 1 1 d .
O22A O 0.60308(13) 0.23748(13) 0.45780(7) 0.0430(4) Uani 1 1 d .
C3A C 0.83435(16) 0.21530(13) 0.55960(9) 0.0200(4) Uani 1 1 d .
H3A H 0.9058 0.1881 0.5421 0.024 Uiso 1 1 calc R
O3A O 0.73108(12) 0.18345(10) 0.52732(7) 0.0267(3) Uani 1 1 d .
C4A C 0.82751(16) 0.19693(12) 0.62891(9) 0.0191(4) Uani 1 1 d .
H4A H 0.7453 0.2007 0.6434 0.023 Uiso 1 1 calc R
O4A O 0.87470(11) 0.11002(9) 0.63998(6) 0.0228(3) Uani 1 1 d .
C41A C 0.80623(16) 0.05302(13) 0.67190(9) 0.0230(4) Uani 1 1 d .
O41A O 0.70827(13) 0.06990(10) 0.68992(8) 0.0388(4) Uani 1 1 d .
C42A C 0.8684(2) -0.03299(14) 0.68191(11) 0.0310(5) Uani 1 1 d .
H42A H 0.8316 -0.0640 0.7157 0.047 Uiso 1 1 calc R
H42B H 0.9502 -0.0223 0.6917 0.047 Uiso 1 1 calc R
H42C H 0.8633 -0.0679 0.6447 0.047 Uiso 1 1 calc R
C5A C 0.90543(16) 0.26265(13) 0.66395(9) 0.0214(4) Uani 1 1 d .
H5A H 0.9879 0.2544 0.6509 0.026 Uiso 1 1 calc R
O5A O 0.87124(12) 0.35262(9) 0.65154(7) 0.0255(3) Uani 1 1 d .
C6A C 0.8980(2) 0.25094(16) 0.73355(10) 0.0367(5) Uani 1 1 d .
H6A1 H 0.9484 0.2933 0.7536 0.055 Uiso 1 1 calc R
H6A2 H 0.9233 0.1925 0.7444 0.055 Uiso 1 1 calc R
H6A3 H 0.8177 0.2596 0.7469 0.055 Uiso 1 1 calc R
C1B C 0.32355(17) 0.43145(12) 0.60298(8) 0.0199(4) Uani 1 1 d .
H1B H 0.2542 0.4105 0.5798 0.024 Uiso 1 1 calc R
O1B O 0.36479(12) 0.51151(8) 0.57915(6) 0.0214(3) Uani 1 1 d .
C2B C 0.42733(16) 0.36850(12) 0.59596(9) 0.0195(4) Uani 1 1 d .
H2B H 0.4798 0.3848 0.5615 0.023 Uiso 1 1 calc R
O2B O 0.38499(12) 0.28065(8) 0.59079(6) 0.0218(3) Uani 1 1 d .
C20B C 0.44849(16) 0.22809(12) 0.63397(9) 0.0198(4) Uani 1 1 d .
H20B H 0.5209 0.2050 0.6147 0.024 Uiso 1 1 calc R
C21B C 0.37170(16) 0.15315(13) 0.65668(9) 0.0210(4) Uani 1 1 d .
C22B C 0.25373(18) 0.16799(15) 0.67194(11) 0.0333(5) Uani 1 1 d .
H22B H 0.2214 0.2241 0.6680 0.040 Uiso 1 1 calc R
C23B C 0.1850(2) 0.09940(17) 0.69296(13) 0.0418(6) Uani 1 1 d .
H23B H 0.1059 0.1095 0.7029 0.050 Uiso 1 1 calc R
C24B C 0.2313(2) 0.01590(15) 0.69962(11) 0.0360(5) Uani 1 1 d .
H24B H 0.1843 -0.0299 0.7144 0.043 Uiso 1 1 calc R
C25B C 0.3482(2) 0.00111(15) 0.68411(10) 0.0315(5) Uani 1 1 d .
H25B H 0.3802 -0.0551 0.6880 0.038 Uiso 1 1 calc R
C26B C 0.41836(17) 0.07002(13) 0.66271(10) 0.0251(4) Uani 1 1 d .
H26B H 0.4973 0.0598 0.6524 0.030 Uiso 1 1 calc R
C3B C 0.49028(16) 0.37273(12) 0.65967(9) 0.0188(4) Uani 1 1 d .
O3B O 0.47761(12) 0.28519(9) 0.68392(6) 0.0223(3) Uani 1 1 d .
C31B C 0.61794(16) 0.40069(13) 0.65697(9) 0.0211(4) Uani 1 1 d .
H31A H 0.6237 0.4615 0.6433 0.025 Uiso 1 1 calc R
H31B H 0.6539 0.3959 0.6978 0.025 Uiso 1 1 calc R
C4B C 0.41256(17) 0.43515(14) 0.69785(9) 0.0235(4) Uani 1 1 d .
H4B1 H 0.4051 0.4142 0.7403 0.028 Uiso 1 1 calc R
H4B2 H 0.4464 0.4939 0.6985 0.028 Uiso 1 1 calc R
O4B O 0.29951(11) 0.43569(9) 0.66756(6) 0.0236(3) Uani 1 1 d .
C1C C 0.29381(17) 0.64077(12) 0.63512(9) 0.0219(4) Uani 1 1 d .
H1C H 0.2771 0.6069 0.6730 0.026 Uiso 1 1 calc R
O1C O 0.41030(12) 0.67103(9) 0.63752(6) 0.0252(3) Uani 1 1 d .
C11C C 0.4416(2) 0.70750(15) 0.69654(10) 0.0319(5) Uani 1 1 d .
H11A H 0.5225 0.7270 0.6955 0.048 Uiso 1 1 calc R
H11B H 0.4325 0.6634 0.7282 0.048 Uiso 1 1 calc R
H11C H 0.3908 0.7566 0.7056 0.048 Uiso 1 1 calc R
C2C C 0.27920(17) 0.58078(12) 0.57906(9) 0.0204(4) Uani 1 1 d .
H2C H 0.2002 0.5541 0.5811 0.025 Uiso 1 1 calc R
C3C C 0.29015(18) 0.62845(13) 0.51749(9) 0.0231(4) Uani 1 1 d .
H3C H 0.3737 0.6390 0.5074 0.028 Uiso 1 1 calc R
O3C O 0.23418(14) 0.57895(10) 0.46917(7) 0.0307(3) Uani 1 1 d .
C31C C 0.1130(2) 0.60974(14) 0.46313(10) 0.0299(5) Uani 1 1 d .
C32C C 0.0265(2) 0.53937(17) 0.48236(11) 0.0405(6) Uani 1 1 d .
H32A H 0.0326 0.4902 0.4544 0.061 Uiso 1 1 calc R
H32B H -0.0526 0.5626 0.4810 0.061 Uiso 1 1 calc R
H32C H 0.0442 0.5204 0.5240 0.061 Uiso 1 1 calc R
C33C C 0.0965(2) 0.63990(16) 0.39657(10) 0.0360(5) Uani 1 1 d .
H33A H 0.1036 0.5903 0.3691 0.054 Uiso 1 1 calc R
H33B H 0.1561 0.6827 0.3864 0.054 Uiso 1 1 calc R
H33C H 0.0194 0.6658 0.3919 0.054 Uiso 1 1 calc R
C4C C 0.22090(19) 0.71425(13) 0.51641(9) 0.0253(4) Uani 1 1 d .
H4C H 0.2472 0.7512 0.4817 0.030 Uiso 1 1 calc R
O4C O 0.10337(12) 0.68296(10) 0.50549(7) 0.0287(3) Uani 1 1 d .
C5C C 0.22906(18) 0.76493(12) 0.57723(9) 0.0242(4) Uani 1 1 d .
H5C H 0.3086 0.7905 0.5804 0.029 Uiso 1 1 calc R
O5C O 0.20926(12) 0.71137(8) 0.63027(6) 0.0234(3) Uani 1 1 d .
C6C C 0.13888(19) 0.83940(13) 0.57877(10) 0.0265(4) Uani 1 1 d .
O61C O 0.04953(15) 0.84012(10) 0.60743(9) 0.0446(5) Uani 1 1 d .
O62C O 0.17658(14) 0.90399(10) 0.54166(7) 0.0340(4) Uani 1 1 d .
C63C C 0.1005(2) 0.98027(15) 0.53638(13) 0.0414(6) Uani 1 1 d .
H63A H 0.1360 1.0223 0.5087 0.062 Uiso 0.50 1 calc PR
H63B H 0.0901 1.0065 0.5767 0.062 Uiso 0.50 1 calc PR
H63C H 0.0247 0.9626 0.5202 0.062 Uiso 0.50 1 calc PR
H63D H 0.0313 0.9720 0.5617 0.062 Uiso 0.50 1 calc PR
H63E H 0.0771 0.9878 0.4937 0.062 Uiso 0.50 1 calc PR
H63F H 0.1425 1.0317 0.5502 0.062 Uiso 0.50 1 calc PR
Cl1 Cl 0.99160(5) 0.54938(4) 0.66488(3) 0.04062(14) Uani 1 1 d .
Cl2 Cl 0.77615(7) 0.63382(5) 0.62233(4) 0.0675(2) Uani 1 1 d .
C1 C 0.9276(2) 0.64877(16) 0.63716(15) 0.0467(7) Uani 1 1 d .
H1D H 0.9381 0.6949 0.6679 0.056 Uiso 1 1 calc R
H1E H 0.9674 0.6670 0.5992 0.056 Uiso 1 1 calc R

loop_
_atom_site_aniso_label
_atom_site_aniso_U_11
_atom_site_aniso_U_22
_atom_site_aniso_U_33
_atom_site_aniso_U_23
_atom_site_aniso_U_13
_atom_site_aniso_U_12
C1A 0.0187(9) 0.0187(9) 0.0267(10) 0.0029(8) -0.0013(8) -0.0014(7)
O1A 0.0173(6) 0.0204(7) 0.0239(7) -0.0053(5) 0.0030(5) -0.0003(5)
C2A 0.0168(9) 0.0273(11) 0.0206(9) 0.0045(8) 0.0008(7) 0.0012(8)
O2A 0.0295(7) 0.0325(8) 0.0210(7) 0.0030(6) -0.0018(6) 0.0101(6)
C21A 0.0177(9) 0.0482(14) 0.0204(10) -0.0004(9) 0.0046(8) 0.0053(9)
O22A 0.0188(7) 0.0825(13) 0.0277(8) -0.0027(8) -0.0072(7) 0.0027(8)
C3A 0.0142(9) 0.0247(10) 0.0211(10) -0.0022(8) 0.0005(7) 0.0007(7)
O3A 0.0201(7) 0.0354(8) 0.0247(7) -0.0004(6) -0.0030(6) -0.0056(6)
C4A 0.0177(9) 0.0189(9) 0.0208(9) 0.0021(7) 0.0023(7) 0.0042(7)
O4A 0.0187(6) 0.0225(7) 0.0272(7) 0.0038(6) 0.0041(6) 0.0049(6)
C41A 0.0211(9) 0.0219(10) 0.0261(10) 0.0004(8) 0.0003(8) -0.0001(8)
O41A 0.0268(8) 0.0329(9) 0.0567(11) 0.0120(8) 0.0157(7) 0.0041(7)
C42A 0.0292(11) 0.0240(11) 0.0399(12) 0.0033(9) 0.0044(9) 0.0032(9)
C5A 0.0183(9) 0.0234(10) 0.0224(9) -0.0009(8) -0.0012(8) 0.0021(7)
O5A 0.0243(7) 0.0226(7) 0.0296(7) -0.0017(6) -0.0072(6) -0.0010(6)
C6A 0.0504(14) 0.0378(14) 0.0218(10) -0.0002(9) -0.0036(10) 0.0041(11)
C1B 0.0217(9) 0.0216(10) 0.0165(9) 0.0000(7) -0.0026(7) 0.0011(8)
O1B 0.0228(6) 0.0191(6) 0.0222(7) 0.0006(6) 0.0009(6) 0.0054(5)
C2B 0.0224(9) 0.0192(9) 0.0171(9) 0.0004(8) -0.0021(7) 0.0025(7)
O2B 0.0305(7) 0.0175(6) 0.0175(6) 0.0011(5) -0.0064(6) -0.0001(6)
C20B 0.0203(9) 0.0209(10) 0.0182(9) 0.0009(8) 0.0005(7) 0.0034(7)
C21B 0.0209(9) 0.0236(10) 0.0185(9) 0.0023(8) -0.0031(8) -0.0003(8)
C22B 0.0281(11) 0.0294(12) 0.0425(13) 0.0110(10) 0.0033(10) 0.0055(9)
C23B 0.0226(11) 0.0480(15) 0.0546(16) 0.0140(13) 0.0066(11) 0.0018(10)
C24B 0.0320(12) 0.0353(13) 0.0407(13) 0.0123(10) -0.0010(10) -0.0096(10)
C25B 0.0368(12) 0.0249(11) 0.0328(12) 0.0032(9) -0.0012(10) 0.0011(9)
C26B 0.0228(10) 0.0254(10) 0.0270(10) 0.0011(9) 0.0020(8) 0.0016(8)
C3B 0.0216(9) 0.0189(9) 0.0159(9) -0.0007(7) -0.0021(7) 0.0026(8)
O3B 0.0260(7) 0.0228(7) 0.0181(7) 0.0044(5) -0.0041(5) 0.0009(6)
C31B 0.0214(9) 0.0208(9) 0.0210(9) -0.0053(8) 0.0007(8) 0.0017(8)
C4B 0.0230(10) 0.0313(11) 0.0163(9) -0.0025(8) -0.0014(7) 0.0071(8)
O4B 0.0220(7) 0.0309(8) 0.0179(7) 0.0006(6) 0.0025(5) 0.0063(6)
C1C 0.0264(10) 0.0213(10) 0.0179(9) 0.0010(8) -0.0004(8) 0.0035(8)
O1C 0.0267(7) 0.0302(8) 0.0186(7) -0.0011(6) -0.0015(5) -0.0010(6)
C11C 0.0396(12) 0.0344(13) 0.0218(11) 0.0004(9) -0.0056(9) -0.0073(10)
C2C 0.0191(9) 0.0202(9) 0.0219(9) -0.0011(8) -0.0005(8) 0.0052(7)
C3C 0.0295(10) 0.0211(10) 0.0186(9) -0.0004(8) 0.0015(8) 0.0033(8)
O3C 0.0416(9) 0.0297(8) 0.0209(7) -0.0049(6) -0.0055(6) 0.0119(7)
C31C 0.0410(12) 0.0251(11) 0.0236(10) -0.0018(8) -0.0060(9) 0.0068(10)
C32C 0.0502(14) 0.0427(14) 0.0285(12) -0.0012(10) -0.0073(10) -0.0044(12)
C33C 0.0475(14) 0.0358(13) 0.0247(11) 0.0000(10) -0.0076(10) 0.0065(11)
C4C 0.0311(10) 0.0245(10) 0.0201(10) 0.0036(8) 0.0006(8) 0.0022(9)
O4C 0.0316(8) 0.0301(8) 0.0243(7) -0.0025(6) -0.0051(6) 0.0076(6)
C5C 0.0279(10) 0.0194(10) 0.0253(10) 0.0022(8) 0.0022(8) 0.0010(8)
O5C 0.0316(7) 0.0204(7) 0.0181(7) 0.0012(5) 0.0030(6) 0.0051(6)
C6C 0.0346(11) 0.0178(10) 0.0270(10) -0.0016(8) -0.0027(9) 0.0011(8)
O61C 0.0449(10) 0.0275(8) 0.0615(12) 0.0100(8) 0.0229(9) 0.0113(7)
O62C 0.0418(9) 0.0222(8) 0.0379(9) 0.0089(7) 0.0001(7) 0.0024(6)
C63C 0.0477(14) 0.0203(11) 0.0562(16) 0.0127(11) -0.0081(13) 0.0007(10)
Cl1 0.0483(3) 0.0323(3) 0.0412(3) 0.0029(3) 0.0052(3) -0.0001(3)
Cl2 0.0566(4) 0.0619(5) 0.0841(6) 0.0319(4) -0.0193(4) -0.0065(4)
C1 0.0489(15) 0.0314(13) 0.0596(18) 0.0035(13) -0.0087(13) -0.0053(11)

loop_
_atom_type_symbol
_atom_type_description
_atom_type_scat_dispersion_real
_atom_type_scat_dispersion_imag
_atom_type_scat_source
C C 0.0033 0.0016 'International Tables Vol C Tables 4.2.6.8 and 6.1.1.4'
H H 0.0000 0.0000 'International Tables Vol C Tables 4.2.6.8 and 6.1.1.4'
O O 0.0106 0.0060 'International Tables Vol C Tables 4.2.6.8 and 6.1.1.4'
Cl Cl 0.1484 0.1585 'International Tables Vol C Tables 4.2.6.8 and 6.1.1.4'

loop_
_geom_angle_atom_site_label_1
_geom_angle_atom_site_label_2
_geom_angle_atom_site_label_3
_geom_angle
O5A C1A O1A 112.77(16)
O5A C1A C2A 111.05(15)
O1A C1A C2A 106.16(15)
O5A C1A H1A 108.9
O1A C1A H1A 108.9
C2A C1A H1A 108.9
C1A O1A C31B 114.28(14)
O2A C2A C1A 109.83(15)
O2A C2A C3A 103.38(15)
C1A C2A C3A 111.29(15)
O2A C2A H2A 110.7
C1A C2A H2A 110.7
C3A C2A H2A 110.7
C21A O2A C2A 109.97(15)
O22A C21A O2A 124.3(2)
O22A C21A O3A 123.5(2)
O2A C21A O3A 112.26(16)
O3A C3A C4A 111.71(15)
O3A C3A C2A 103.19(15)
C4A C3A C2A 112.12(16)
O3A C3A H3A 109.9
C4A C3A H3A 109.9
C2A C3A H3A 109.9
C21A O3A C3A 109.79(15)
O4A C4A C3A 108.13(15)
O4A C4A C5A 107.68(14)
C3A C4A C5A 109.52(15)
O4A C4A H4A 110.5
C3A C4A H4A 110.5
C5A C4A H4A 110.5
C41A O4A C4A 117.37(14)
O41A C41A O4A 123.76(18)
O41A C41A C42A 124.87(19)
O4A C41A C42A 111.37(16)
C41A C42A H42A 109.5
C41A C42A H42B 109.5
H42A C42A H42B 109.5
C41A C42A H42C 109.5
H42A C42A H42C 109.5
H42B C42A H42C 109.5
O5A C5A C6A 106.24(16)
O5A C5A C4A 111.90(15)
C6A C5A C4A 112.31(17)
O5A C5A H5A 108.8
C6A C5A H5A 108.8
C4A C5A H5A 108.8
C1A O5A C5A 117.76(14)
C5A C6A H6A1 109.5
C5A C6A H6A2 109.5
H6A1 C6A H6A2 109.5
C5A C6A H6A3 109.5
H6A1 C6A H6A3 109.5
H6A2 C6A H6A3 109.5
O1B C1B O4B 112.53(15)
O1B C1B C2B 104.71(15)
O4B C1B C2B 105.88(14)
O1B C1B H1B 111.1
O4B C1B H1B 111.1
C2B C1B H1B 111.1
C1B O1B C2C 114.56(14)
O2B C2B C1B 109.83(15)
O2B C2B C3B 105.25(14)
C1B C2B C3B 103.91(15)
O2B C2B H2B 112.4
C1B C2B H2B 112.4
C3B C2B H2B 112.4
C20B O2B C2B 107.89(14)
O2B C20B O3B 105.56(14)
O2B C20B C21B 110.20(15)
O3B C20B C21B 110.41(15)
O2B C20B H20B 110.2
O3B C20B H20B 110.2
C21B C20B H20B 110.2
C26B C21B C22B 119.60(18)
C26B C21B C20B 120.17(17)
C22B C21B C20B 120.22(17)
C23B C22B C21B 119.7(2)
C23B C22B H22B 120.2
C21B C22B H22B 120.2
C22B C23B C24B 121.1(2)
C22B C23B H23B 119.5
C24B C23B H23B 119.5
C25B C24B C23B 119.2(2)
C25B C24B H24B 120.4
C23B C24B H24B 120.4
C24B C25B C26B 120.1(2)
C24B C25B H25B 119.9
C26B C25B H25B 119.9
C21B C26B C25B 120.29(19)
C21B C26B H26B 119.9
C25B C26B H26B 119.9
O3B C3B C31B 111.79(15)
O3B C3B C4B 108.79(15)
C31B C3B C4B 113.28(16)
O3B C3B C2B 103.75(14)
C31B C3B C2B 114.74(16)
C4B C3B C2B 103.75(14)
C20B O3B C3B 108.33(13)
O1A C31B C3B 107.69(15)
O1A C31B H31A 110.2
C3B C31B H31A 110.2
O1A C31B H31B 110.2
C3B C31B H31B 110.2
H31A C31B H31B 108.5
O4B C4B C3B 105.69(15)
O4B C4B H4B1 110.6
C3B C4B H4B1 110.6
O4B C4B H4B2 110.6
C3B C4B H4B2 110.6
H4B1 C4B H4B2 108.7
C1B O4B C4B 105.95(14)
O1C C1C O5C 112.49(15)
O1C C1C C2C 109.23(15)
O5C C1C C2C 108.50(14)
O1C C1C H1C 108.9
O5C C1C H1C 108.9
C2C C1C H1C 108.9
C1C O1C C11C 113.19(15)
O1C C11C H11A 109.5
O1C C11C H11B 109.5
H11A C11C H11B 109.5
O1C C11C H11C 109.5
H11A C11C H11C 109.5
H11B C11C H11C 109.5
O1B C2C C3C 107.35(15)
O1B C2C C1C 111.54(15)
C3C C2C C1C 113.43(15)
O1B C2C H2C 108.1
C3C C2C H2C 108.1
C1C C2C H2C 108.1
O3C C3C C2C 110.34(16)
O3C C3C C4C 102.27(15)
C2C C3C C4C 112.43(16)
O3C C3C H3C 110.5
C2C C3C H3C 110.5
C4C C3C H3C 110.5
C3C O3C C31C 108.18(15)
O4C C31C O3C 105.26(16)
O4C C31C C32C 108.98(19)
O3C C31C C32C 110.97(18)
O4C C31C C33C 110.75(17)
O3C C31C C33C 107.35(18)
C32C C31C C33C 113.23(19)
C31C C32C H32A 109.5
C31C C32C H32B 109.5
H32A C32C H32B 109.5
C31C C32C H32C 109.5
H32A C32C H32C 109.5
H32B C32C H32C 109.5
C31C C33C H33A 109.5
C31C C33C H33B 109.5
H33A C33C H33B 109.5
C31C C33C H33C 109.5
H33A C33C H33C 109.5
H33B C33C H33C 109.5
O4C C4C C3C 101.24(16)
O4C C4C C5C 111.48(16)
C3C C4C C5C 112.95(16)
O4C C4C H4C 110.3
C3C C4C H4C 110.3
C5C C4C H4C 110.3
C4C O4C C31C 106.88(15)
O5C C5C C4C 113.04(15)
O5C C5C C6C 107.66(16)
C4C C5C C6C 110.76(16)
O5C C5C H5C 108.4
C4C C5C H5C 108.4
C6C C5C H5C 108.4
C5C O5C C1C 112.40(14)
O61C C6C O62C 125.25(19)
O61C C6C C5C 126.08(19)
O62C C6C C5C 108.67(17)
C6C O62C C63C 116.51(18)
O62C C63C H63A 109.5
O62C C63C H63B 109.5
H63A C63C H63B 109.5
O62C C63C H63C 109.5
H63A C63C H63C 109.5
H63B C63C H63C 109.5
O62C C63C H63D 109.5
H63A C63C H63D 141.1
H63B C63C H63D 56.3
H63C C63C H63D 56.3
O62C C63C H63E 109.5
H63A C63C H63E 56.3
H63B C63C H63E 141.1
H63C C63C H63E 56.3
H63D C63C H63E 109.5
O62C C63C H63F 109.5
H63A C63C H63F 56.3
H63B C63C H63F 56.3
H63C C63C H63F 141.1
H63D C63C H63F 109.5
H63E C63C H63F 109.5
Cl2 C1 Cl1 110.31(14)
Cl2 C1 H1D 109.6
Cl1 C1 H1D 109.6
Cl2 C1 H1E 109.6
Cl1 C1 H1E 109.6
H1D C1 H1E 108.1

loop_
_geom_bond_atom_site_label_1
_geom_bond_atom_site_label_2
_geom_bond_distance
C1A O5A 1.390(2)
C1A O1A 1.416(2)
C1A C2A 1.512(3)
C1A H1A 0.9800
O1A C31B 1.429(2)
C2A O2A 1.433(2)
C2A C3A 1.546(3)
C2A H2A 0.9800
O2A C21A 1.337(3)
C21A O22A 1.193(2)
C21A O3A 1.341(3)
C3A O3A 1.439(2)
C3A C4A 1.517(3)
C3A H3A 0.9800
C4A O4A 1.442(2)
C4A C5A 1.528(3)
C4A H4A 0.9800
O4A C41A 1.347(2)
C41A O41A 1.199(2)
C41A C42A 1.498(3)
C42A H42A 0.9600
C42A H42B 0.9600
C42A H42C 0.9600
C5A O5A 1.444(2)
C5A C6A 1.508(3)
C5A H5A 0.9800
C6A H6A1 0.9600
C6A H6A2 0.9600
C6A H6A3 0.9600
C1B O1B 1.398(2)
C1B O4B 1.415(2)
C1B C2B 1.519(3)
C1B H1B 0.9800
O1B C2C 1.427(2)
C2B O2B 1.421(2)
C2B C3B 1.543(3)
C2B H2B 0.9800
O2B C20B 1.418(2)
C20B O3B 1.418(2)
C20B C21B 1.511(3)
C20B H20B 0.9800
C21B C26B 1.373(3)
C21B C22B 1.389(3)
C22B C23B 1.375(3)
C22B H22B 0.9300
C23B C24B 1.379(3)
C23B H23B 0.9300
C24B C25B 1.378(3)
C24B H24B 0.9300
C25B C26B 1.390(3)
C25B H25B 0.9300
C26B H26B 0.9300
C3B O3B 1.434(2)
C3B C31B 1.502(3)
C3B C4B 1.529(3)
C31B H31A 0.9700
C31B H31B 0.9700
C4B O4B 1.432(2)
C4B H4B1 0.9700
C4B H4B2 0.9700
C1C O1C 1.393(2)
C1C O5C 1.438(2)
C1C C2C 1.519(3)
C1C H1C 0.9800
O1C C11C 1.428(2)
C11C H11A 0.9600
C11C H11B 0.9600
C11C H11C 0.9600
C2C C3C 1.513(3)
C2C H2C 0.9800
C3C O3C 1.429(2)
C3C C4C 1.519(3)
C3C H3C 0.9800
O3C C31C 1.450(3)
C31C O4C 1.440(3)
C31C C32C 1.505(3)
C31C C33C 1.513(3)
C32C H32A 0.9600
C32C H32B 0.9600
C32C H32C 0.9600
C33C H33A 0.9600
C33C H33B 0.9600
C33C H33C 0.9600
C4C O4C 1.428(3)
C4C C5C 1.519(3)
C4C H4C 0.9800
C5C O5C 1.417(2)
C5C C6C 1.521(3)
C5C H5C 0.9800
C6C O61C 1.181(3)
C6C O62C 1.333(3)
O62C C63C 1.446(3)
C63C H63A 0.9600
C63C H63B 0.9600
C63C H63C 0.9600
C63C H63D 0.9600
C63C H63E 0.9600
C63C H63F 0.9600
Cl1 C1 1.775(3)
Cl2 C1 1.753(3)
C1 H1D 0.9700
C1 H1E 0.9700

loop_
_geom_torsion_atom_site_label_1
_geom_torsion_atom_site_label_2
_geom_torsion_atom_site_label_3
_geom_torsion_atom_site_label_4
_geom_torsion
O5A C1A O1A C31B 70.97(19)
C2A C1A O1A C31B -167.22(15)
O5A C1A C2A O2A 172.32(15)
O1A C1A C2A O2A 49.42(19)
O5A C1A C2A C3A 58.47(19)
O1A C1A C2A C3A -64.44(18)
C1A C2A O2A C21A -108.14(17)
C3A C2A O2A C21A 10.71(19)
C2A O2A C21A O22A 174.48(19)
C2A O2A C21A O3A -5.7(2)
O2A C2A C3A O3A -11.49(17)
C1A C2A C3A O3A 106.33(16)
O2A C2A C3A C4A -131.85(15)
C1A C2A C3A C4A -14.0(2)
O22A C21A O3A C3A 177.26(19)
O2A C21A O3A C3A -2.6(2)
C4A C3A O3A C21A 129.50(17)
C2A C3A O3A C21A 8.87(19)
O3A C3A C4A O4A 87.13(17)
C2A C3A C4A O4A -157.60(14)
O3A C3A C4A C5A -155.80(15)
C2A C3A C4A C5A -40.5(2)
C3A C4A O4A C41A -126.65(17)
C5A C4A O4A C41A 115.09(17)
C4A O4A C41A O41A 2.0(3)
C4A O4A C41A C42A -177.81(17)
O4A C4A C5A O5A 175.15(14)
C3A C4A C5A O5A 57.8(2)
O4A C4A C5A C6A -65.5(2)
C3A C4A C5A C6A 177.18(17)
O1A C1A O5A C5A 75.4(2)
C2A C1A O5A C5A -43.6(2)
C6A C5A O5A C1A -137.29(17)
C4A C5A O5A C1A -14.4(2)
O4B C1B O1B C2C -67.53(19)
C2B C1B O1B C2C 177.93(15)
O1B C1B C2B O2B -153.28(14)
O4B C1B C2B O2B 87.60(17)
O1B C1B C2B C3B 94.54(16)
O4B C1B C2B C3B -24.58(19)
C1B C2B O2B C20B -129.91(15)
C3B C2B O2B C20B -18.61(18)
C2B O2B C20B O3B 30.10(18)
C2B O2B C20B C21B 149.32(15)
O2B C20B C21B C26B 137.57(18)
O3B C20B C21B C26B -106.2(2)
O2B C20B C21B C22B -42.8(2)
O3B C20B C21B C22B 73.4(2)
C26B C21B C22B C23B 0.0(3)
C20B C21B C22B C23B -179.6(2)
C21B C22B C23B C24B 0.5(4)
C22B C23B C24B C25B -0.8(4)
C23B C24B C25B C26B 0.7(4)
C22B C21B C26B C25B -0.2(3)
C20B C21B C26B C25B 179.44(19)
C24B C25B C26B C21B -0.2(3)
O2B C2B C3B O3B 0.52(18)
C1B C2B C3B O3B 115.97(15)
O2B C2B C3B C31B 122.76(16)
C1B C2B C3B C31B -121.78(17)
O2B C2B C3B C4B -113.13(16)
C1B C2B C3B C4B 2.32(19)
O2B C20B O3B C3B -29.88(18)
C21B C20B O3B C3B -148.96(15)
C31B C3B O3B C20B -106.39(16)
C4B C3B O3B C20B 127.77(15)
C2B C3B O3B C20B 17.79(17)
C1A O1A C31B C3B 173.80(15)
O3B C3B C31B O1A 63.99(19)
C4B C3B C31B O1A -172.67(15)
C2B C3B C31B O1A -53.8(2)
O3B C3B C4B O4B -89.66(17)
C31B C3B C4B O4B 145.37(16)
C2B C3B C4B O4B 20.3(2)
O1B C1B O4B C4B -74.98(18)
C2B C1B O4B C4B 38.85(19)
C3B C4B O4B C1B -37.13(19)
O5C C1C O1C C11C 75.6(2)
C2C C1C O1C C11C -163.87(16)
C1B O1B C2C C3C -137.40(16)
C1B O1B C2C C1C 97.76(18)
O1C C1C C2C O1B 54.0(2)
O5C C1C C2C O1B 176.96(14)
O1C C1C C2C C3C -67.36(19)
O5C C1C C2C C3C 55.6(2)
O1B C2C C3C O3C 77.66(19)
C1C C2C C3C O3C -158.65(15)
O1B C2C C3C C4C -168.87(16)
C1C C2C C3C C4C -45.2(2)
C2C C3C O3C C31C 93.03(18)
C4C C3C O3C C31C -26.78(19)
C3C O3C C31C O4C 4.6(2)
C3C O3C C31C C32C -113.16(19)
C3C O3C C31C C33C 122.63(18)
O3C C3C C4C O4C 38.86(18)
C2C C3C C4C O4C -79.48(19)
O3C C3C C4C C5C 158.18(16)
C2C C3C C4C C5C 39.8(2)
C3C C4C O4C C31C -37.23(18)
C5C C4C O4C C31C -157.59(16)
O3C C31C O4C C4C 21.5(2)
C32C C31C O4C C4C 140.56(18)
C33C C31C O4C C4C -94.2(2)
O4C C4C C5C O5C 66.0(2)
C3C C4C C5C O5C -47.2(2)
O4C C4C C5C C6C -54.9(2)
C3C C4C C5C C6C -168.13(17)
C4C C5C O5C C1C 60.1(2)
C6C C5C O5C C1C -177.22(15)
O1C C1C O5C C5C 57.9(2)
C2C C1C O5C C5C -63.05(19)
O5C C5C C6C O61C -19.3(3)
C4C C5C C6C O61C 104.8(3)
O5C C5C C6C O62C 161.39(16)
C4C C5C C6C O62C -74.6(2)
O61C C6C O62C C63C -0.4(3)
C5C C6C O62C C63C 178.92(18)
